data_7101437
loop_
_publ_author_name
'J. M. Shreeve'
'Haixiang Gao'
'M. Hiskey'
'Brendan Twamley'
'Ruihu Wang.'

_publ_section_title
;
3-Amino-6-nitroamino-tetrazine (ANAT)-Based Energetic
Salts
;
_journal_issue 38
_journal_name_full 'Chemical Communications'
_journal_paper_doi 10.1039/b608214a
_journal_year 2006
_chemical_formula_moiety 'C2 H2 N7 O2, C H6 N3'
_chemical_formula_sum 'C3 H8 N10 O2'
_chemical_formula_weight 216.19
_chemical_name_common 'C2 H2 N7 O2, C H6 N3'
_chemical_name_systematic
;
?
;
_space_group_IT_number 14
_symmetry_cell_setting monoclinic
_symmetry_space_group_name_Hall '-P 2ybc'
_symmetry_space_group_name_H-M 'P 1 21/c 1'
_atom_sites_solution_hydrogens geom
_atom_sites_solution_primary direct
_atom_sites_solution_secondary difmap
_audit_creation_method SHELXL-97
_cell_angle_alpha 90.00
_cell_angle_beta 99.895(5)
_cell_angle_gamma 90.00
_cell_formula_units_Z 4
_cell_length_a 8.155(2)
_cell_length_b 15.305(4)
_cell_length_c 6.8667(18)
_cell_measurement_reflns_used 6297
_cell_measurement_temperature 89(2)
_cell_measurement_theta_max 30.04
_cell_measurement_theta_min 2.53
_cell_volume 844.3(4)
_computing_cell_refinement 'Bruker SAINT+ v. 6.45a'
_computing_data_collection 'Bruker SMART v. 5.630'
_computing_data_reduction 'Bruker SAINT+ v. 6.45a'
_computing_molecular_graphics 'XP, Bruker SHELXTL v. 6.12'
_computing_publication_material 'XCIF, Bruker SHELXTL v. 6.12'
_computing_structure_refinement 'XL, Bruker SHELXTL v. 6.12'
_computing_structure_solution 'XS, Bruker SHELXTL v. 6.12'
_diffrn_ambient_temperature 89(2)
_diffrn_detector_area_resol_mean 8.3
_diffrn_measured_fraction_theta_full 1.000
_diffrn_measured_fraction_theta_max 1.000
_diffrn_measurement_device_type 'Bruker/Siemens SMART APEX'
_diffrn_measurement_method '\w scans'
_diffrn_radiation_monochromator graphite
_diffrn_radiation_source 'normal-focus sealed tube'
_diffrn_radiation_type MoK\a
_diffrn_radiation_wavelength 0.71073
_diffrn_reflns_av_R_equivalents 0.0247
_diffrn_reflns_av_sigmaI/netI 0.0170
_diffrn_reflns_limit_h_max 9
_diffrn_reflns_limit_h_min -9
_diffrn_reflns_limit_k_max 18
_diffrn_reflns_limit_k_min -18
_diffrn_reflns_limit_l_max 8
_diffrn_reflns_limit_l_min -8
_diffrn_reflns_number 12622
_diffrn_reflns_theta_full 25.25
_diffrn_reflns_theta_max 25.25
_diffrn_reflns_theta_min 2.54
_diffrn_standards_number 0
_exptl_absorpt_coefficient_mu 0.142
_exptl_absorpt_correction_T_max 0.9776
_exptl_absorpt_correction_T_min 0.9721
_exptl_absorpt_correction_type multi-scan
_exptl_absorpt_process_details 'SADABS; Bruker, 2001'
_exptl_crystal_colour orange
_exptl_crystal_density_diffrn 1.701
_exptl_crystal_density_method 'not measured'
_exptl_crystal_description needle
_exptl_crystal_F_000 448
_exptl_crystal_size_max 0.20
_exptl_crystal_size_mid 0.20
_exptl_crystal_size_min 0.16
_refine_diff_density_max 0.274
_refine_diff_density_min -0.206
_refine_diff_density_rms 0.042
_refine_ls_extinction_method none
_refine_ls_goodness_of_fit_ref 1.100
_refine_ls_hydrogen_treatment constr
_refine_ls_matrix_type full
_refine_ls_number_parameters 136
_refine_ls_number_reflns 1530
_refine_ls_number_restraints 0
_refine_ls_restrained_S_all 1.100
_refine_ls_R_factor_all 0.0340
_refine_ls_R_factor_gt 0.0318
_refine_ls_shift/su_max 0.000
_refine_ls_shift/su_mean 0.000
_refine_ls_structure_factor_coef Fsqd
_refine_ls_weighting_details 'calc w=1/[\s^2^(Fo^2^)+(0.0309P)^2^+0.5414P] where P=(Fo^2^+2Fc^2^)/3'
_refine_ls_weighting_scheme calc
_refine_ls_wR_factor_gt 0.0782
_refine_ls_wR_factor_ref 0.0795
_reflns_number_gt 1446
_reflns_number_total 1530
_reflns_threshold_expression I>2\s(I)
_cod_data_source_file b608214a.txt
_cod_depositor_comments
;
The following automatic conversions were performed:
'_symmetry_cell_setting' value 'Monoclinic' changed to 'monoclinic'
according to '/home/saulius/struct/CIF-dictionaries/cif_core.dic'
dictionary named 'cif_core.dic' version 2.4.1 from 2010-06-29.

Automatic conversion script
Id: cif_fix_enum 1527 2010-12-29 10:47:43Z saulius 
;
_cod_original_sg_symbol_H-M P2(1)/c
_cod_database_code 7101437

loop_
_symmetry_equiv_pos_as_xyz
'x, y, z'
'-x, y+1/2, -z+1/2'
'-x, -y, -z'
'x, -y-1/2, z-1/2'

loop_
_atom_site_label
_atom_site_type_symbol
_atom_site_fract_x
_atom_site_fract_y
_atom_site_fract_z
_atom_site_U_iso_or_equiv
_atom_site_adp_type
_atom_site_occupancy
_atom_site_symmetry_multiplicity
_atom_site_calc_flag
_atom_site_refinement_flags
N2 N 0.59703(16) 0.81540(8) 0.52969(19) 0.0186(3) Uani 1 1 d .
H2A H 0.4986 0.7923 0.4874 0.022 Uiso 1 1 calc R
H2B H 0.6683 0.7885 0.6208 0.022 Uiso 1 1 calc R
N3 N 0.78628(15) 0.92711(8) 0.52027(18) 0.0176(3) Uani 1 1 d .
H3A H 0.8120 0.9775 0.4715 0.021 Uiso 1 1 calc R
H3B H 0.8584 0.9007 0.6114 0.021 Uiso 1 1 calc R
N4 N 0.53130(16) 0.93122(8) 0.31949(18) 0.0186(3) Uani 1 1 d .
H4A H 0.4328 0.9081 0.2771 0.022 Uiso 1 1 calc R
H4B H 0.5586 0.9813 0.2707 0.022 Uiso 1 1 calc R
O2 O 0.17745(13) 0.89665(7) 0.66311(16) 0.0214(3) Uani 1 1 d .
O1 O 0.41168(13) 0.90813(7) 0.87138(15) 0.0189(3) Uani 1 1 d .
C1 C 0.63796(18) 0.89082(10) 0.4560(2) 0.0154(3) Uani 1 1 d .
C7 C 0.15643(18) 0.73009(9) 0.7534(2) 0.0141(3) Uani 1 1 d .
C10 C -0.08361(18) 0.62758(9) 0.6031(2) 0.0143(3) Uani 1 1 d .
N5 N 0.29133(15) 0.86224(8) 0.78687(18) 0.0157(3) Uani 1 1 d .
N6 N 0.29555(15) 0.77917(8) 0.83246(18) 0.0160(3) Uani 1 1 d .
N8 N 0.19435(15) 0.64767(8) 0.70887(17) 0.0153(3) Uani 1 1 d .
N9 N 0.07329(15) 0.59475(8) 0.63330(18) 0.0153(3) Uani 1 1 d .
N11 N -0.12238(15) 0.70454(8) 0.68005(18) 0.0160(3) Uani 1 1 d .
N12 N 0.00067(16) 0.75736(8) 0.75464(19) 0.0157(3) Uani 1 1 d .
N13 N -0.20447(15) 0.57929(8) 0.50161(18) 0.0177(3) Uani 1 1 d .
H13A H -0.3082 0.5976 0.4853 0.021 Uiso 1 1 calc R
H13B H -0.1807 0.5290 0.4508 0.021 Uiso 1 1 calc R

loop_
_atom_site_aniso_label
_atom_site_aniso_U_11
_atom_site_aniso_U_22
_atom_site_aniso_U_33
_atom_site_aniso_U_23
_atom_site_aniso_U_13
_atom_site_aniso_U_12
N2 0.0143(6) 0.0192(7) 0.0210(7) 0.0039(5) -0.0005(5) -0.0003(5)
N3 0.0170(6) 0.0169(6) 0.0178(6) 0.0020(5) -0.0007(5) -0.0015(5)
N4 0.0152(6) 0.0178(7) 0.0215(7) 0.0035(5) -0.0004(5) -0.0030(5)
O2 0.0205(6) 0.0184(6) 0.0230(6) 0.0050(4) -0.0032(5) -0.0010(4)
O1 0.0180(5) 0.0165(5) 0.0211(6) -0.0026(4) 0.0000(4) -0.0046(4)
C1 0.0164(7) 0.0170(8) 0.0139(7) -0.0036(6) 0.0053(6) 0.0010(6)
C7 0.0165(7) 0.0151(7) 0.0111(7) 0.0012(6) 0.0033(6) 0.0016(6)
C10 0.0164(7) 0.0136(7) 0.0137(7) 0.0035(5) 0.0050(6) -0.0003(6)
N5 0.0155(6) 0.0160(6) 0.0157(6) -0.0012(5) 0.0033(5) -0.0006(5)
N6 0.0163(6) 0.0127(6) 0.0189(6) -0.0008(5) 0.0024(5) -0.0006(5)
N8 0.0163(6) 0.0147(6) 0.0152(6) 0.0003(5) 0.0033(5) -0.0005(5)
N9 0.0164(6) 0.0140(6) 0.0155(6) 0.0000(5) 0.0030(5) -0.0007(5)
N11 0.0155(6) 0.0149(6) 0.0179(6) 0.0014(5) 0.0039(5) -0.0003(5)
N12 0.0162(6) 0.0145(6) 0.0168(6) -0.0001(5) 0.0040(5) -0.0010(5)
N13 0.0145(6) 0.0154(6) 0.0229(7) -0.0033(5) 0.0029(5) 0.0003(5)

loop_
_atom_type_symbol
_atom_type_description
_atom_type_scat_dispersion_real
_atom_type_scat_dispersion_imag
_atom_type_scat_source
C C 0.0033 0.0016 'International Tables Vol C Tables 4.2.6.8 and 6.1.1.4'
H H 0.0000 0.0000 'International Tables Vol C Tables 4.2.6.8 and 6.1.1.4'
N N 0.0061 0.0033 'International Tables Vol C Tables 4.2.6.8 and 6.1.1.4'
O O 0.0106 0.0060 'International Tables Vol C Tables 4.2.6.8 and 6.1.1.4'

loop_
_geom_angle_atom_site_label_1
_geom_angle_atom_site_label_2
_geom_angle_atom_site_label_3
_geom_angle
C1 N2 H2A 120.0
C1 N2 H2B 120.0
H2A N2 H2B 120.0
C1 N3 H3A 120.0
C1 N3 H3B 120.0
H3A N3 H3B 120.0
C1 N4 H4A 120.0
C1 N4 H4B 120.0
H4A N4 H4B 120.0
N4 C1 N2 120.08(14)
N4 C1 N3 119.31(14)
N2 C1 N3 120.61(14)
N12 C7 N8 123.29(13)
N12 C7 N6 122.72(13)
N8 C7 N6 113.01(12)
N13 C10 N11 119.19(13)
N13 C10 N9 117.97(13)
N11 C10 N9 122.75(13)
O2 N5 O1 120.08(12)
O2 N5 N6 123.57(12)
O1 N5 N6 116.34(12)
N5 N6 C7 116.45(12)
N9 N8 C7 118.77(12)
N8 N9 C10 117.21(12)
N12 N11 C10 118.16(12)
N11 N12 C7 117.72(12)
C10 N13 H13A 120.0
C10 N13 H13B 120.0
H13A N13 H13B 120.0

loop_
_geom_bond_atom_site_label_1
_geom_bond_atom_site_label_2
_geom_bond_distance
N2 C1 1.326(2)
N2 H2A 0.8800
N2 H2B 0.8800
N3 C1 1.335(2)
N3 H3A 0.8800
N3 H3B 0.8800
N4 C1 1.318(2)
N4 H4A 0.8800
N4 H4B 0.8800
O2 N5 1.2613(16)
O1 N5 1.2639(16)
C7 N12 1.338(2)
C7 N8 1.3463(19)
C7 N6 1.3909(19)
C10 N13 1.3292(19)
C10 N11 1.3506(19)
C10 N9 1.3570(19)
N5 N6 1.3084(18)
N8 N9 1.3130(17)
N11 N12 1.3215(18)
N13 H13A 0.8800
N13 H13B 0.8800

loop_
_geom_hbond_atom_site_label_D
_geom_hbond_atom_site_label_H
_geom_hbond_atom_site_label_A
_geom_hbond_distance_DH
_geom_hbond_distance_HA
_geom_hbond_distance_DA
_geom_hbond_angle_DHA
_geom_hbond_site_symmetry_A
N2 H2A N6 0.88 2.11 2.9715(18) 165.0 4_575
N2 H2B N11 0.88 2.12 2.8930(18) 146.3 1_655
N3 H3A O2 0.88 2.14 3.0128(18) 168.7 3_676
N3 H3B O2 0.88 2.57 3.2063(18) 130.3 1_655
N3 H3B N12 0.88 2.59 3.3807(19) 149.2 1_655
N4 H4A N8 0.88 2.10 2.9780(19) 173.7 4_575
N4 H4B O1 0.88 1.99 2.8616(17) 171.0 3_676
N13 H13A O1 0.88 2.29 3.1103(18) 156.1 4_475
N13 H13B N9 0.88 2.21 3.0722(19) 168.3 3_566
